data_7713022
loop_
_publ_author_name
'Mylonas-Margaritis, Ioannis'
'Lada, Zoi G.'
'Kitos, Alexandros'
'Maniaki, Diamantoula'
'Skordi, Katerina'
'Tasiopoulos, Anastasios'
'Bekiari, Vlasoula'
'Escuer, Albert'
'Mayans, Julia'
'Nastopoulos, Vasilis'
'Bakalbassis, Evangelos'
'Papaioannou, Dionissios A.'
'Perlepes, Spyros'

_publ_section_title
;
 Interesting chemical and physical features in the products of the
 reactions between trivalent lanthanoids and a tetradentate Schiff base
 derived from cyclohexane-1,2-diamine
;
_journal_name_full 'Dalton Transactions'
_journal_paper_doi 10.1039/D3DT00817G
_journal_year 2023
_chemical_formula_moiety 'C23 H32 N5 O12 Sm'
_chemical_formula_sum 'C23 H32 N5 O12 Sm'
_chemical_formula_weight 720.88
_space_group_crystal_system triclinic
_space_group_IT_number 2
_space_group_name_Hall '-P 1'
_space_group_name_H-M_alt 'P -1'
_atom_sites_solution_hydrogens mixed
_atom_sites_solution_primary direct
_atom_sites_solution_secondary difmap
_audit_creation_method SHELXL-2014/7
_audit_update_record
;
2023-03-04 deposited with the CCDC.	2023-05-15 downloaded from the CCDC.
;
_cell_angle_alpha 72.600(4)
_cell_angle_beta 82.703(4)
_cell_angle_gamma 73.013(4)
_cell_formula_units_Z 2
_cell_length_a 9.0397(4)
_cell_length_b 10.8222(6)
_cell_length_c 15.4002(7)
_cell_measurement_reflns_used 4667
_cell_measurement_temperature 100(2)
_cell_measurement_theta_max 28.8170
_cell_measurement_theta_min 3.9130
_cell_volume 1373.63(12)
_computing_cell_refinement 'CrysAlisPro 1.171.39.46 (Rigaku OD, 2018)'
_computing_data_collection 'CrysAlisPro 1.171.39.46 (Rigaku OD, 2018)'
_computing_data_reduction 'CrysAlisPro 1.171.39.46 (Rigaku OD, 2018)'
_computing_molecular_graphics 'PLATON v.270519 (Spek, 2009); MERCURY v.2020.3.0 (Macrae et al. 2020)'
_computing_publication_material 'WINGX v.2018.3 (Farrugia, 2012); OLEX2 v.1.3.0 (Dolomanov et al., 2009)'
_computing_structure_refinement 'SHELXL-2014/7 (Sheldrick, 2014)'
_computing_structure_solution 'SHELXT-2018/2 (Sheldrick, 2018)'
_diffrn_ambient_temperature 100(2)
_diffrn_detector_area_resol_mean 10.4223
_diffrn_measured_fraction_theta_full 0.998
_diffrn_measured_fraction_theta_max 0.989
_diffrn_measurement_device_type 'Oxford Diffraction SuperNova with Atlas CCD detector'
_diffrn_measurement_method '\w scans'
_diffrn_radiation_type MoK\a
_diffrn_radiation_wavelength 0.71073
_diffrn_reflns_av_R_equivalents 0.0348
_diffrn_reflns_av_unetI/netI 0.0651
_diffrn_reflns_Laue_measured_fraction_full 0.998
_diffrn_reflns_Laue_measured_fraction_max 0.989
_diffrn_reflns_limit_h_max 11
_diffrn_reflns_limit_h_min -10
_diffrn_reflns_limit_k_max 13
_diffrn_reflns_limit_k_min -9
_diffrn_reflns_limit_l_max 19
_diffrn_reflns_limit_l_min -19
_diffrn_reflns_number 11005
_diffrn_reflns_point_group_measured_fraction_full 0.998
_diffrn_reflns_point_group_measured_fraction_max 0.989
_diffrn_reflns_theta_full 25.242
_diffrn_reflns_theta_max 27.000
_diffrn_reflns_theta_min 3.308
_diffrn_source 'SuperNova (Mo) X-ray Source'
_exptl_absorpt_coefficient_mu 2.209
_exptl_absorpt_correction_T_max 1.000
_exptl_absorpt_correction_T_min 0.952
_exptl_absorpt_correction_type multi-scan
_exptl_absorpt_process_details
;
CrysAlisPro 1.171.39.46 (Rigaku Oxford Diffraction, 2018)
Empirical absorption correction using spherical harmonics,
 implemented in SCALE3 ABSPACK scaling algorithm.
;
_exptl_crystal_colour pink
_exptl_crystal_density_diffrn 1.743
_exptl_crystal_density_method 'not measured'
_exptl_crystal_description prism
_exptl_crystal_F_000 726
_exptl_crystal_recrystallization_method 'Re-crystallisation from solvent: Methanol/dichloromethane'
_exptl_crystal_size_max 0.19
_exptl_crystal_size_mid 0.15
_exptl_crystal_size_min 0.11
_refine_diff_density_max 1.269
_refine_diff_density_min -0.639
_refine_diff_density_rms 0.124
_refine_ls_extinction_method none
_refine_ls_goodness_of_fit_ref 1.058
_refine_ls_hydrogen_treatment mixed
_refine_ls_matrix_type full
_refine_ls_number_parameters 382
_refine_ls_number_reflns 5937
_refine_ls_number_restraints 3
_refine_ls_restrained_S_all 1.057
_refine_ls_R_factor_all 0.0429
_refine_ls_R_factor_gt 0.0344
_refine_ls_shift/su_max 0.001
_refine_ls_shift/su_mean 0.000
_refine_ls_structure_factor_coef Fsqd
_refine_ls_weighting_details 'w=1/[\s^2^(Fo^2^)+(0.0180P)^2^] where P=(Fo^2^+2Fc^2^)/3'
_refine_ls_weighting_scheme calc
_refine_ls_wR_factor_gt 0.0597
_refine_ls_wR_factor_ref 0.0662
_reflns_Friedel_coverage 0.000
_reflns_number_gt 5234
_reflns_number_total 5937
_reflns_threshold_expression 'I > 2\s(I)'
_cod_data_source_file d3dt00817g2.cif
_cod_data_source_block 3_xrp110
_cod_database_code 7713022
_shelx_shelxl_version_number 2014/7
_shelx_space_group_comment
;
The symmetry employed for this shelxl refinement is uniquely defined
by the following loop, which should always be used as a source of
symmetry information in preference to the above space-group names.
They are only intended as comments.
;
_shelx_estimated_absorpt_t_min 0.679
_shelx_estimated_absorpt_t_max 0.793

loop_
_space_group_symop_operation_xyz
'x, y, z'
'-x, -y, -z'

loop_
_atom_site_label
_atom_site_type_symbol
_atom_site_fract_x
_atom_site_fract_y
_atom_site_fract_z
_atom_site_U_iso_or_equiv
_atom_site_adp_type
_atom_site_occupancy
_atom_site_site_symmetry_order
_atom_site_calc_flag
_atom_site_refinement_flags_posn
_atom_site_refinement_flags_adp
_atom_site_refinement_flags_occupancy
_atom_site_disorder_assembly
_atom_site_disorder_group
Sm Sm 0.66543(2) 0.56594(2) 0.27218(2) 0.01535(6) Uani 1 1 d . . . . .
C1 C 0.6486(4) 0.9263(4) 0.3859(2) 0.0206(8) Uani 1 1 d . . . . .
C2 C 0.7115(4) 0.7930(4) 0.3790(2) 0.0194(8) Uani 1 1 d . . . . .
C3 C 0.8483(4) 0.7143(4) 0.4243(2) 0.0258(9) Uani 1 1 d . . . . .
H3 H 0.8905 0.6239 0.4219 0.031 Uiso 1 1 calc R U . . .
C4 C 0.9214(4) 0.7675(4) 0.4722(2) 0.0298(10) Uani 1 1 d . . . . .
H4 H 1.0125 0.7130 0.5033 0.036 Uiso 1 1 calc R U . . .
C5 C 0.8630(5) 0.8996(4) 0.4751(3) 0.0321(10) Uani 1 1 d . . . . .
H5 H 0.9164 0.9365 0.5060 0.039 Uiso 1 1 calc R U . . .
C6 C 0.7289(4) 0.9768(4) 0.4338(2) 0.0285(9) Uani 1 1 d . . . . .
H6 H 0.6888 1.0667 0.4374 0.034 Uiso 1 1 calc R U . . .
C7 C 0.5032(4) 1.0118(4) 0.3448(2) 0.0231(8) Uani 1 1 d . . . . .
C8 C 0.4345(5) 1.1492(4) 0.3570(3) 0.0323(10) Uani 1 1 d . . . . .
H8A H 0.3302 1.1855 0.3334 0.049 Uiso 1 1 calc R U . . .
H8B H 0.4995 1.2080 0.3237 0.049 Uiso 1 1 calc R U . . .
H8C H 0.4287 1.1442 0.4219 0.049 Uiso 1 1 calc R U . . .
C9 C 0.2943(4) 1.0317(4) 0.2456(3) 0.0295(10) Uani 1 1 d . . . . .
H9A H 0.3123 1.0140 0.1851 0.035 Uiso 1 1 calc R U . . .
H9B H 0.2689 1.1301 0.2359 0.035 Uiso 1 1 calc R U . . .
C10 C 0.1600(4) 0.9813(4) 0.2948(3) 0.0337(10) Uani 1 1 d . . . . .
H10A H 0.1282 1.0157 0.3490 0.040 Uiso 1 1 calc R U . . .
H10B H 0.1934 0.8820 0.3163 0.040 Uiso 1 1 calc R U . . .
C11 C 0.0204(5) 1.0244(4) 0.2351(3) 0.0359(11) Uani 1 1 d . . . . .
H11A H -0.0631 0.9868 0.2710 0.043 Uiso 1 1 calc R U . . .
H11B H -0.0188 1.1236 0.2184 0.043 Uiso 1 1 calc R U . . .
C12 C 0.0562(4) 0.9797(4) 0.1490(3) 0.0341(11) Uani 1 1 d . . . . .
H12A H 0.1250 1.0305 0.1080 0.041 Uiso 1 1 calc R U . . .
H12B H -0.0414 1.0030 0.1177 0.041 Uiso 1 1 calc R U . . .
C13 C 0.1334(4) 0.8293(4) 0.1642(2) 0.0302(10) Uani 1 1 d . . . . .
H13A H 0.2219 0.8019 0.2040 0.036 Uiso 1 1 calc R U . . .
H13B H 0.0583 0.7780 0.1955 0.036 Uiso 1 1 calc R U . . .
C14 C 0.1900(5) 0.7960(4) 0.0757(3) 0.0332(10) Uani 1 1 d . . . . .
H14A H 0.1002 0.8043 0.0417 0.040 Uiso 1 1 calc R U . . .
H14B H 0.2463 0.8611 0.0383 0.040 Uiso 1 1 calc R U . . .
C15 C 0.2745(4) 0.5575(4) 0.0709(2) 0.0232(9) Uani 1 1 d . . . . .
C16 C 0.1319(4) 0.5676(4) 0.0265(3) 0.0341(10) Uani 1 1 d . . . . .
H16A H 0.0565 0.6540 0.0254 0.051 Uiso 1 1 calc R U . . .
H16B H 0.0870 0.4942 0.0610 0.051 Uiso 1 1 calc R U . . .
H16C H 0.1589 0.5612 -0.0360 0.051 Uiso 1 1 calc R U . . .
C17 C 0.3957(4) 0.4308(4) 0.0918(2) 0.0191(8) Uani 1 1 d . . . . .
C18 C 0.5251(4) 0.4129(4) 0.1437(2) 0.0189(8) Uani 1 1 d . . . . .
C19 C 0.6332(4) 0.2857(4) 0.1627(2) 0.0218(8) Uani 1 1 d . . . . .
H19 H 0.7199 0.2704 0.1972 0.026 Uiso 1 1 calc R U . . .
C20 C 0.6173(4) 0.1832(4) 0.1330(2) 0.0245(9) Uani 1 1 d . . . . .
H20 H 0.6916 0.0982 0.1482 0.029 Uiso 1 1 calc R U . . .
C21 C 0.4930(4) 0.2021(4) 0.0806(2) 0.0287(9) Uani 1 1 d . . . . .
H21 H 0.4837 0.1317 0.0586 0.034 Uiso 1 1 calc R U . . .
C22 C 0.3848(4) 0.3241(4) 0.0617(2) 0.0247(9) Uani 1 1 d . . . . .
H22 H 0.2993 0.3368 0.0269 0.030 Uiso 1 1 calc R U . . .
C23 C 0.2920(4) 0.5283(4) 0.3489(2) 0.0274(9) Uani 1 1 d . . . . .
H23A H 0.3043 0.4921 0.2964 0.041 Uiso 1 1 calc R U . . .
H23B H 0.1862 0.5853 0.3526 0.041 Uiso 1 1 calc R U . . .
H23C H 0.3120 0.4541 0.4048 0.041 Uiso 1 1 calc R U . . .
N1 N 0.4362(4) 0.9667(3) 0.2968(2) 0.0267(8) Uani 1 1 d D . . . .
H1 H 0.489(4) 0.8871(19) 0.296(3) 0.040 Uiso 1 1 d D U . . .
N2 N 0.2926(3) 0.6595(3) 0.0909(2) 0.0252(7) Uani 1 1 d D . . . .
H2 H 0.380(2) 0.639(4) 0.116(2) 0.038 Uiso 1 1 d D U . . .
N3 N 0.6726(4) 0.8016(3) 0.1158(2) 0.0272(8) Uani 1 1 d . . . . .
N4 N 0.9904(3) 0.4198(3) 0.25332(19) 0.0219(7) Uani 1 1 d . . . . .
N5 N 0.6638(3) 0.3536(3) 0.44503(18) 0.0192(7) Uani 1 1 d . . . . .
O1 O 0.6476(3) 0.7414(2) 0.33101(15) 0.0215(6) Uani 1 1 d . . . . .
O2 O 0.5422(3) 0.5097(2) 0.17323(15) 0.0203(6) Uani 1 1 d . . . . .
O3 O 0.7910(3) 0.7041(3) 0.14222(17) 0.0328(7) Uani 1 1 d . . . . .
O4 O 0.5438(3) 0.7872(3) 0.15362(16) 0.0253(6) Uani 1 1 d . . . . .
O5 O 0.6844(3) 0.9019(3) 0.05613(18) 0.0406(8) Uani 1 1 d . . . . .
O6 O 0.8869(3) 0.4123(2) 0.20748(16) 0.0237(6) Uani 1 1 d . . . . .
O7 O 0.9429(3) 0.4900(3) 0.30897(16) 0.0287(6) Uani 1 1 d . . . . .
O8 O 1.1270(3) 0.3648(3) 0.24230(18) 0.0323(7) Uani 1 1 d . . . . .
O9 O 0.6775(3) 0.4654(2) 0.44543(15) 0.0203(5) Uani 1 1 d . . . . .
O10 O 0.6635(3) 0.3332(2) 0.36818(15) 0.0242(6) Uani 1 1 d . . . . .
O11 O 0.6496(3) 0.2672(3) 0.51643(16) 0.0282(6) Uani 1 1 d . . . . .
O12 O 0.4004(3) 0.6072(3) 0.33845(15) 0.0205(6) Uani 1 1 d D . . . .
H12 H 0.383(4) 0.643(4) 0.3813(18) 0.031 Uiso 1 1 d D U . . .

loop_
_atom_site_aniso_label
_atom_site_aniso_U_11
_atom_site_aniso_U_22
_atom_site_aniso_U_33
_atom_site_aniso_U_23
_atom_site_aniso_U_13
_atom_site_aniso_U_12
Sm 0.01473(10) 0.01529(10) 0.01782(10) -0.00689(7) -0.00177(7) -0.00390(7)
C1 0.026(2) 0.0191(19) 0.0203(18) -0.0075(15) 0.0062(14) -0.0130(16)
C2 0.022(2) 0.022(2) 0.0204(18) -0.0096(15) 0.0016(14) -0.0115(16)
C3 0.025(2) 0.026(2) 0.029(2) -0.0134(17) -0.0008(16) -0.0057(17)
C4 0.023(2) 0.042(3) 0.028(2) -0.0135(19) -0.0013(16) -0.0107(19)
C5 0.035(2) 0.047(3) 0.030(2) -0.020(2) 0.0037(17) -0.028(2)
C6 0.033(2) 0.027(2) 0.033(2) -0.0148(18) 0.0076(17) -0.0167(18)
C7 0.028(2) 0.021(2) 0.0226(19) -0.0064(16) 0.0080(15) -0.0152(17)
C8 0.040(3) 0.019(2) 0.039(2) -0.0131(18) 0.0094(18) -0.0094(18)
C9 0.026(2) 0.025(2) 0.032(2) -0.0036(18) -0.0057(17) -0.0013(17)
C10 0.032(2) 0.037(3) 0.030(2) -0.0096(19) -0.0010(17) -0.0060(19)
C11 0.032(2) 0.037(3) 0.035(2) -0.012(2) -0.0039(18) -0.0013(19)
C12 0.024(2) 0.036(3) 0.032(2) -0.0067(19) -0.0041(17) 0.0053(19)
C13 0.029(2) 0.031(2) 0.026(2) -0.0069(18) -0.0043(16) -0.0015(18)
C14 0.035(2) 0.028(2) 0.032(2) -0.0068(18) -0.0072(18) 0.0000(19)
C15 0.023(2) 0.033(2) 0.0155(18) -0.0039(16) 0.0020(14) -0.0133(17)
C16 0.022(2) 0.045(3) 0.036(2) -0.007(2) -0.0065(17) -0.0129(19)
C17 0.0213(19) 0.025(2) 0.0138(17) -0.0066(15) 0.0037(13) -0.0113(16)
C18 0.0216(19) 0.023(2) 0.0137(17) -0.0055(15) 0.0038(14) -0.0105(16)
C19 0.020(2) 0.026(2) 0.0199(18) -0.0060(16) -0.0004(14) -0.0076(16)
C20 0.027(2) 0.024(2) 0.0240(19) -0.0093(16) 0.0054(15) -0.0079(17)
C21 0.036(2) 0.031(2) 0.030(2) -0.0178(18) 0.0098(17) -0.0189(19)
C22 0.026(2) 0.034(2) 0.0199(19) -0.0111(17) 0.0033(15) -0.0154(18)
C23 0.024(2) 0.039(2) 0.027(2) -0.0125(18) 0.0037(16) -0.0194(18)
N1 0.0266(19) 0.0184(17) 0.0326(18) -0.0053(15) -0.0057(14) -0.0021(14)
N2 0.0195(17) 0.0282(19) 0.0256(17) -0.0069(15) -0.0044(13) -0.0020(14)
N3 0.042(2) 0.0176(17) 0.0231(17) -0.0078(14) -0.0034(15) -0.0074(16)
N4 0.0226(18) 0.0185(17) 0.0225(16) -0.0048(13) -0.0004(13) -0.0035(13)
N5 0.0203(16) 0.0176(16) 0.0187(16) -0.0056(14) -0.0013(12) -0.0029(13)
O1 0.0254(14) 0.0179(13) 0.0264(13) -0.0101(11) -0.0074(11) -0.0069(11)
O2 0.0222(14) 0.0191(13) 0.0233(13) -0.0104(11) -0.0051(10) -0.0047(11)
O3 0.0284(16) 0.0264(16) 0.0354(16) -0.0031(13) 0.0086(12) -0.0048(12)
O4 0.0237(15) 0.0261(15) 0.0260(14) -0.0086(12) -0.0015(11) -0.0051(12)
O5 0.062(2) 0.0240(16) 0.0337(16) 0.0020(14) -0.0029(14) -0.0183(15)
O6 0.0217(14) 0.0257(15) 0.0277(14) -0.0121(12) -0.0021(11) -0.0070(11)
O7 0.0233(15) 0.0352(17) 0.0322(15) -0.0203(13) -0.0051(11) -0.0021(12)
O8 0.0147(14) 0.0338(16) 0.0446(17) -0.0148(13) 0.0010(11) 0.0024(12)
O9 0.0263(14) 0.0176(13) 0.0227(13) -0.0098(11) -0.0021(10) -0.0097(11)
O10 0.0371(16) 0.0208(14) 0.0195(13) -0.0096(11) -0.0022(11) -0.0103(12)
O11 0.0395(17) 0.0213(14) 0.0223(14) -0.0041(12) -0.0003(11) -0.0086(12)
O12 0.0181(13) 0.0251(15) 0.0216(13) -0.0126(11) 0.0003(10) -0.0053(11)

loop_
_atom_type_symbol
_atom_type_description
_atom_type_scat_dispersion_real
_atom_type_scat_dispersion_imag
_atom_type_scat_source
C C 0.0033 0.0016 'International Tables Vol C Tables 4.2.6.8 and 6.1.1.4'
H H 0.0000 0.0000 'International Tables Vol C Tables 4.2.6.8 and 6.1.1.4'
N N 0.0061 0.0033 'International Tables Vol C Tables 4.2.6.8 and 6.1.1.4'
O O 0.0106 0.0060 'International Tables Vol C Tables 4.2.6.8 and 6.1.1.4'
Sm Sm -0.1638 3.4418 'International Tables Vol C Tables 4.2.6.8 and 6.1.1.4'

loop_
_geom_angle_atom_site_label_1
_geom_angle_atom_site_label_2
_geom_angle_atom_site_label_3
_geom_angle
_geom_angle_site_symmetry_1
_geom_angle_site_symmetry_3
_geom_angle_publ_flag
O1 Sm O2 140.35(8) . . ?
O1 Sm O12 77.56(9) . . ?
O2 Sm O12 79.26(8) . . ?
O1 Sm O3 81.49(9) . . ?
O2 Sm O3 90.67(9) . . ?
O12 Sm O3 131.75(8) . . ?
O1 Sm O7 86.44(8) . . ?
O2 Sm O7 129.35(8) . . ?
O12 Sm O7 143.91(8) . . ?
O3 Sm O7 75.93(9) . . ?
O1 Sm O10 123.77(8) . . ?
O2 Sm O10 82.12(8) . . ?
O12 Sm O10 79.12(8) . . ?
O3 Sm O10 146.49(8) . . ?
O7 Sm O10 83.53(9) . . ?
O1 Sm O6 133.41(8) . . ?
O2 Sm O6 78.26(8) . . ?
O12 Sm O6 147.81(9) . . ?
O3 Sm O6 71.26(8) . . ?
O7 Sm O6 51.11(8) . . ?
O10 Sm O6 75.23(8) . . ?
O1 Sm O9 73.99(8) . . ?
O2 Sm O9 127.23(8) . . ?
O12 Sm O9 71.66(7) . . ?
O3 Sm O9 141.12(9) . . ?
O7 Sm O9 72.90(8) . . ?
O10 Sm O9 50.17(8) . . ?
O6 Sm O9 104.93(7) . . ?
O1 Sm O4 71.55(8) . . ?
O2 Sm O4 73.58(8) . . ?
O12 Sm O4 81.62(8) . . ?
O3 Sm O4 50.47(8) . . ?
O7 Sm O4 123.70(9) . . ?
O10 Sm O4 151.36(8) . . ?
O6 Sm O4 113.31(8) . . ?
O9 Sm O4 140.02(8) . . ?
O1 Sm N4 109.90(9) . . ?
O2 Sm N4 103.98(8) . . ?
O12 Sm N4 157.04(8) . . ?
O3 Sm N4 71.20(8) . . ?
O7 Sm N4 25.40(8) . . ?
O10 Sm N4 78.86(8) . . ?
O6 Sm N4 25.72(8) . . ?
O9 Sm N4 89.20(8) . . ?
O4 Sm N4 121.24(8) . . ?
O1 Sm N5 98.63(8) . . ?
O2 Sm N5 104.48(9) . . ?
O12 Sm N5 72.51(8) . . ?
O3 Sm N5 154.21(8) . . ?
O7 Sm N5 78.33(8) . . ?
O10 Sm N5 25.21(8) . . ?
O6 Sm N5 91.22(8) . . ?
O9 Sm N5 25.03(7) . . ?
O4 Sm N5 153.86(8) . . ?
N4 Sm N5 84.78(8) . . ?
O1 Sm N3 73.27(8) . . ?
O2 Sm N3 83.18(9) . . ?
O12 Sm N3 106.51(9) . . ?
O3 Sm N3 25.28(8) . . ?
O7 Sm N3 99.30(9) . . ?
O10 Sm N3 162.96(8) . . ?
O6 Sm N3 93.37(8) . . ?
O9 Sm N3 146.73(8) . . ?
O4 Sm N3 25.33(8) . . ?
N4 Sm N3 96.44(9) . . ?
N5 Sm N3 171.76(8) . . ?
C6 C1 C2 118.8(3) . . ?
C6 C1 C7 119.4(3) . . ?
C2 C1 C7 121.8(3) . . ?
O1 C2 C3 119.2(3) . . ?
O1 C2 C1 122.3(3) . . ?
C3 C2 C1 118.5(3) . . ?
C4 C3 C2 120.5(4) . . ?
C4 C3 H3 119.7 . . ?
C2 C3 H3 119.7 . . ?
C5 C4 C3 120.6(4) . . ?
C5 C4 H4 119.7 . . ?
C3 C4 H4 119.7 . . ?
C6 C5 C4 120.0(4) . . ?
C6 C5 H5 120.0 . . ?
C4 C5 H5 120.0 . . ?
C5 C6 C1 121.5(4) . . ?
C5 C6 H6 119.3 . . ?
C1 C6 H6 119.3 . . ?
N1 C7 C1 118.5(3) . . ?
N1 C7 C8 120.5(3) . . ?
C1 C7 C8 121.0(3) . . ?
C7 C8 H8A 109.5 . . ?
C7 C8 H8B 109.5 . . ?
H8A C8 H8B 109.5 . . ?
C7 C8 H8C 109.5 . . ?
H8A C8 H8C 109.5 . . ?
H8B C8 H8C 109.5 . . ?
N1 C9 C10 111.8(3) . . ?
N1 C9 H9A 109.3 . . ?
C10 C9 H9A 109.3 . . ?
N1 C9 H9B 109.3 . . ?
C10 C9 H9B 109.3 . . ?
H9A C9 H9B 107.9 . . ?
C9 C10 C11 112.8(3) . . ?
C9 C10 H10A 109.0 . . ?
C11 C10 H10A 109.0 . . ?
C9 C10 H10B 109.0 . . ?
C11 C10 H10B 109.0 . . ?
H10A C10 H10B 107.8 . . ?
C12 C11 C10 113.7(3) . . ?
C12 C11 H11A 108.8 . . ?
C10 C11 H11A 108.8 . . ?
C12 C11 H11B 108.8 . . ?
C10 C11 H11B 108.8 . . ?
H11A C11 H11B 107.7 . . ?
C11 C12 C13 114.4(3) . . ?
C11 C12 H12A 108.7 . . ?
C13 C12 H12A 108.7 . . ?
C11 C12 H12B 108.7 . . ?
C13 C12 H12B 108.7 . . ?
H12A C12 H12B 107.6 . . ?
C14 C13 C12 111.4(3) . . ?
C14 C13 H13A 109.3 . . ?
C12 C13 H13A 109.3 . . ?
C14 C13 H13B 109.3 . . ?
C12 C13 H13B 109.3 . . ?
H13A C13 H13B 108.0 . . ?
N2 C14 C13 111.3(3) . . ?
N2 C14 H14A 109.4 . . ?
C13 C14 H14A 109.4 . . ?
N2 C14 H14B 109.4 . . ?
C13 C14 H14B 109.4 . . ?
H14A C14 H14B 108.0 . . ?
N2 C15 C17 119.2(3) . . ?
N2 C15 C16 120.9(3) . . ?
C17 C15 C16 119.9(4) . . ?
C15 C16 H16A 109.5 . . ?
C15 C16 H16B 109.5 . . ?
H16A C16 H16B 109.5 . . ?
C15 C16 H16C 109.5 . . ?
H16A C16 H16C 109.5 . . ?
H16B C16 H16C 109.5 . . ?
C22 C17 C18 119.2(3) . . ?
C22 C17 C15 119.5(3) . . ?
C18 C17 C15 121.3(3) . . ?
O2 C18 C19 121.1(3) . . ?
O2 C18 C17 122.0(3) . . ?
C19 C18 C17 116.9(3) . . ?
C20 C19 C18 122.1(3) . . ?
C20 C19 H19 118.9 . . ?
C18 C19 H19 118.9 . . ?
C19 C20 C21 120.8(3) . . ?
C19 C20 H20 119.6 . . ?
C21 C20 H20 119.6 . . ?
C22 C21 C20 118.7(4) . . ?
C22 C21 H21 120.7 . . ?
C20 C21 H21 120.7 . . ?
C21 C22 C17 122.3(3) . . ?
C21 C22 H22 118.9 . . ?
C17 C22 H22 118.9 . . ?
O12 C23 H23A 109.5 . . ?
O12 C23 H23B 109.5 . . ?
H23A C23 H23B 109.5 . . ?
O12 C23 H23C 109.5 . . ?
H23A C23 H23C 109.5 . . ?
H23B C23 H23C 109.5 . . ?
C7 N1 C9 130.1(3) . . ?
C7 N1 H1 110(3) . . ?
C9 N1 H1 120(3) . . ?
C15 N2 C14 129.3(3) . . ?
C15 N2 H2 110(3) . . ?
C14 N2 H2 120(3) . . ?
O5 N3 O3 121.0(3) . . ?
O5 N3 O4 122.5(3) . . ?
O3 N3 O4 116.5(3) . . ?
O5 N3 Sm 173.8(3) . . ?
O3 N3 Sm 56.36(17) . . ?
O4 N3 Sm 60.61(16) . . ?
O8 N4 O7 122.4(3) . . ?
O8 N4 O6 121.6(3) . . ?
O7 N4 O6 116.0(3) . . ?
O8 N4 Sm 176.7(2) . . ?
O7 N4 Sm 57.36(16) . . ?
O6 N4 Sm 58.69(16) . . ?
O11 N5 O9 121.4(3) . . ?
O11 N5 O10 121.2(3) . . ?
O9 N5 O10 117.4(3) . . ?
O11 N5 Sm 174.5(2) . . ?
O9 N5 Sm 59.95(15) . . ?
O10 N5 Sm 57.68(16) . . ?
C2 O1 Sm 147.6(2) . . ?
C18 O2 Sm 146.5(2) . . ?
N3 O3 Sm 98.4(2) . . ?
N3 O4 Sm 94.07(18) . . ?
N4 O6 Sm 95.60(19) . . ?
N4 O7 Sm 97.24(19) . . ?
N5 O9 Sm 95.03(17) . . ?
N5 O10 Sm 97.1(2) . . ?
C23 O12 Sm 128.2(2) . . ?
C23 O12 H12 108(3) . . ?
Sm O12 H12 117(3) . . ?

loop_
_geom_bond_atom_site_label_1
_geom_bond_atom_site_label_2
_geom_bond_distance
_geom_bond_site_symmetry_2
_geom_bond_publ_flag
Sm O1 2.295(2) . ?
Sm O2 2.305(2) . ?
Sm O12 2.451(2) . ?
Sm O3 2.481(3) . ?
Sm O7 2.483(2) . ?
Sm O10 2.515(2) . ?
Sm O6 2.511(2) . ?
Sm O9 2.566(2) . ?
Sm O4 2.575(2) . ?
Sm N4 2.925(3) . ?
Sm N5 2.953(3) . ?
Sm N3 2.948(3) . ?
C1 C6 1.406(5) . ?
C1 C2 1.418(5) . ?
C1 C7 1.461(5) . ?
C2 O1 1.317(4) . ?
C2 C3 1.410(5) . ?
C3 C4 1.383(5) . ?
C3 H3 0.9500 . ?
C4 C5 1.384(6) . ?
C4 H4 0.9500 . ?
C5 C6 1.364(5) . ?
C5 H5 0.9500 . ?
C6 H6 0.9500 . ?
C7 N1 1.286(5) . ?
C7 C8 1.494(5) . ?
C8 H8A 0.9800 . ?
C8 H8B 0.9800 . ?
C8 H8C 0.9800 . ?
C9 N1 1.469(4) . ?
C9 C10 1.500(6) . ?
C9 H9A 0.9900 . ?
C9 H9B 0.9900 . ?
C10 C11 1.534(5) . ?
C10 H10A 0.9900 . ?
C10 H10B 0.9900 . ?
C11 C12 1.510(5) . ?
C11 H11A 0.9900 . ?
C11 H11B 0.9900 . ?
C12 C13 1.530(5) . ?
C12 H12A 0.9900 . ?
C12 H12B 0.9900 . ?
C13 C14 1.502(5) . ?
C13 H13A 0.9900 . ?
C13 H13B 0.9900 . ?
C14 N2 1.465(5) . ?
C14 H14A 0.9900 . ?
C14 H14B 0.9900 . ?
C15 N2 1.290(5) . ?
C15 C17 1.460(5) . ?
C15 C16 1.496(5) . ?
C16 H16A 0.9800 . ?
C16 H16B 0.9800 . ?
C16 H16C 0.9800 . ?
C17 C22 1.400(5) . ?
C17 C18 1.434(5) . ?
C18 O2 1.313(4) . ?
C18 C19 1.408(5) . ?
C19 C20 1.368(5) . ?
C19 H19 0.9500 . ?
C20 C21 1.397(5) . ?
C20 H20 0.9500 . ?
C21 C22 1.368(5) . ?
C21 H21 0.9500 . ?
C22 H22 0.9500 . ?
C23 O12 1.442(4) . ?
C23 H23A 0.9800 . ?
C23 H23B 0.9800 . ?
C23 H23C 0.9800 . ?
N1 H1 0.858(10) . ?
N2 H2 0.860(10) . ?
N3 O5 1.217(4) . ?
N3 O3 1.273(4) . ?
N3 O4 1.264(4) . ?
N4 O8 1.219(4) . ?
N4 O7 1.265(4) . ?
N4 O6 1.275(4) . ?
N5 O11 1.232(4) . ?
N5 O9 1.254(4) . ?
N5 O10 1.268(3) . ?
O12 H12 0.835(10) . ?
